data_4064433
loop_
_publ_author_name
'Takeuchi, Katsuhiko'
'Ichinohe, Masaaki'
'Sekiguchi, Akira'

_publ_section_title
;
 Hydroboration of Disilyne RSi\\tb SiR (R = SiiPr[CH(SiMe3)2]2), Giving
 Boryl-Substituted Disilenes
;
_journal_issue 7
_journal_name_full Organometallics
_journal_page_first 2044
_journal_paper_doi 10.1021/om200106h
_journal_volume 30
_journal_year 2011
_chemical_formula_sum 'C40 H95 B O2 Si12'
_chemical_formula_weight 956.05
_chemical_name_systematic
; 
 E-1,1,4,4-Tetrakis[bis(trimethylsilyl)methyl]-1,4-isopropyl- 
 2-(catecoholboryl)-2-disilene 
;
_space_group_IT_number 2
_symmetry_cell_setting triclinic
_symmetry_space_group_name_Hall '-P 1'
_symmetry_space_group_name_H-M 'P -1'
_atom_sites_solution_hydrogens geom
_atom_sites_solution_primary direct
_atom_sites_solution_secondary difmap
_audit_creation_method SHELXL-97
_cell_angle_alpha 101.0390(10)
_cell_angle_beta 90.5270(10)
_cell_angle_gamma 108.3180(10)
_cell_formula_units_Z 2
_cell_length_a 10.4283(6)
_cell_length_b 15.1729(9)
_cell_length_c 19.7512(11)
_cell_measurement_reflns_used 9903
_cell_measurement_temperature 120.0(1)
_cell_measurement_theta_max 28.27
_cell_measurement_theta_min 2.25
_cell_volume 2903.8(3)
_computing_cell_refinement 'APEX2 (Bruker AXS, 2006)'
_computing_data_collection 'APEX2 (Bruker AXS, 2006)'
_computing_data_reduction 'SAINT (Bruker AXS, 2004)'
_computing_molecular_graphics 'XSHEL (Bruker AXS,2002)'
_computing_publication_material 'XCIF (Bruker AXS, 2001)'
_computing_structure_refinement 'SHELXL-97 (Sheldrick, 1997)'
_computing_structure_solution 'SHELXS-97 (Sheldrick, 1997)'
_diffrn_ambient_temperature 120.0(1)
_diffrn_detector_area_resol_mean 8.333
_diffrn_measured_fraction_theta_full 0.953
_diffrn_measured_fraction_theta_max 0.953
_diffrn_measurement_device_type 'Bruker APEXII CCD area detector'
_diffrn_measurement_method 'phi and omega scans'
_diffrn_radiation_monochromator 'Bruker Helios multilayer confocal mirror'
_diffrn_radiation_source 'Bruker TXS fine-focus rotating anode'
_diffrn_radiation_type MoK\a
_diffrn_radiation_wavelength 0.71073
_diffrn_reflns_av_R_equivalents 0.0497
_diffrn_reflns_av_sigmaI/netI 0.0777
_diffrn_reflns_limit_h_max 13
_diffrn_reflns_limit_h_min -13
_diffrn_reflns_limit_k_max 19
_diffrn_reflns_limit_k_min -19
_diffrn_reflns_limit_l_max 25
_diffrn_reflns_limit_l_min -25
_diffrn_reflns_number 31308
_diffrn_reflns_theta_full 27.48
_diffrn_reflns_theta_max 27.48
_diffrn_reflns_theta_min 1.05
_exptl_absorpt_coefficient_mu 0.297
_exptl_absorpt_correction_T_max 0.9844
_exptl_absorpt_correction_T_min 0.9397
_exptl_absorpt_correction_type empirical
_exptl_absorpt_process_details
; 
SADABS Sheldrick 1996 
;
_exptl_crystal_colour 'Pale yellow'
_exptl_crystal_density_diffrn 1.093
_exptl_crystal_density_meas ?
_exptl_crystal_description Prism
_exptl_crystal_F_000 1048
_exptl_crystal_size_max 0.21
_exptl_crystal_size_mid 0.10
_exptl_crystal_size_min 0.05
_refine_diff_density_max 0.711
_refine_diff_density_min -0.719
_refine_diff_density_rms 0.104
_refine_ls_extinction_method none
_refine_ls_goodness_of_fit_ref 1.079
_refine_ls_hydrogen_treatment mixed
_refine_ls_matrix_type full
_refine_ls_number_parameters 500
_refine_ls_number_reflns 12707
_refine_ls_number_restraints 0
_refine_ls_restrained_S_all 1.079
_refine_ls_R_factor_all 0.1104
_refine_ls_R_factor_gt 0.0522
_refine_ls_shift/su_max 0.001
_refine_ls_shift/su_mean 0.000
_refine_ls_structure_factor_coef Fsqd
_refine_ls_weighting_details 'calc w=1/[\s^2^(Fo^2^)+(0.0505P)^2^+2.9667P] where P=(Fo^2^+2Fc^2^)/3'
_refine_ls_weighting_scheme calc
_refine_ls_wR_factor_gt 0.1114
_refine_ls_wR_factor_ref 0.1436
_reflns_number_gt 8312
_reflns_number_total 12707
_reflns_threshold_expression >2sigma(I)
_cod_data_source_file om200106h_si_002.cif
_cod_data_source_block catbhadd_0m
_cod_depositor_comments
;
The following automatic conversions were performed:

'_symmetry_cell_setting' value 'Triclinic' changed to 'triclinic'
according to /home/saulius/struct/CIF-dictionaries/cif_core.dic
dictionary named 'cif_core.dic' version 2.4.1 from 2010-06-29.

Automatic conversion script
Id: cif_fix_values 1715 2011-07-08 13:25:40Z adriana 

The following automatic conversions were performed:

'_exptl_crystal_density_meas' value 'not measured' was changed to '?'
- the value is perceived as not measured.

Automatic conversion script
Id: cif_fix_values 3008 2015-01-20 13:52:24Z robertas 
;
_cod_original_sg_symbol_H-M 'P-1   '
_cod_database_code 4064433

loop_
_symmetry_equiv_pos_as_xyz
'x, y, z'
'-x, -y, -z'

loop_
_atom_site_label
_atom_site_type_symbol
_atom_site_fract_x
_atom_site_fract_y
_atom_site_fract_z
_atom_site_U_iso_or_equiv
_atom_site_adp_type
_atom_site_occupancy
_atom_site_symmetry_multiplicity
_atom_site_calc_flag
_atom_site_refinement_flags
Si1 Si 0.07413(9) 0.83628(6) 0.22224(5) 0.0263(2) Uani 1 1 d .
Si2 Si 0.11638(9) 0.96341(6) 0.30188(5) 0.0248(2) Uani 1 1 d .
H2 H 0.030(3) 0.955(2) 0.3566(18) 0.039(10) Uiso 1 1 d .
Si3 Si -0.07469(8) 0.68424(6) 0.23230(4) 0.02040(19) Uani 1 1 d .
Si4 Si 0.19993(9) 0.62790(7) 0.23139(5) 0.0252(2) Uani 1 1 d .
Si5 Si 0.04905(10) 0.63853(7) 0.36863(5) 0.0300(2) Uani 1 1 d .
Si6 Si -0.23233(9) 0.47702(6) 0.12784(5) 0.0235(2) Uani 1 1 d .
Si7 Si -0.24502(9) 0.66288(6) 0.08482(5) 0.0234(2) Uani 1 1 d .
Si8 Si 0.24876(9) 1.12246(6) 0.30434(4) 0.02130(19) Uani 1 1 d .
Si9 Si 0.06444(10) 1.13867(7) 0.17506(5) 0.0309(2) Uani 1 1 d .
Si10 Si -0.00446(10) 1.20508(8) 0.32593(5) 0.0338(2) Uani 1 1 d .
Si11 Si 0.43621(10) 1.31231(7) 0.41360(5) 0.0303(2) Uani 1 1 d .
Si12 Si 0.34111(10) 1.11706(7) 0.46339(5) 0.0330(2) Uani 1 1 d .
O1 O 0.3478(2) 0.88039(16) 0.16633(11) 0.0280(5) Uani 1 1 d .
O2 O 0.1802(2) 0.83282(16) 0.07911(11) 0.0304(5) Uani 1 1 d .
C1 C 0.0333(3) 0.6229(2) 0.27138(16) 0.0236(7) Uani 1 1 d .
H1 H -0.0213 0.5544 0.2564 0.028 Uiso 1 1 calc R
C2 C 0.2423(4) 0.5176(3) 0.2346(2) 0.0403(9) Uani 1 1 d .
H2A H 0.2483 0.5107 0.2827 0.061 Uiso 1 1 calc R
H2B H 0.3295 0.5219 0.2149 0.061 Uiso 1 1 calc R
H2C H 0.1715 0.4624 0.2078 0.061 Uiso 1 1 calc R
C3 C 0.3426(3) 0.7336(3) 0.27584(18) 0.0329(8) Uani 1 1 d .
H3A H 0.3466 0.7351 0.3257 0.049 Uiso 1 1 calc R
H3B H 0.3279 0.7915 0.2676 0.049 Uiso 1 1 calc R
H3C H 0.4281 0.7296 0.2576 0.049 Uiso 1 1 calc R
C4 C 0.1947(3) 0.6272(2) 0.13659(16) 0.0282(8) Uani 1 1 d .
H4A H 0.1717 0.6824 0.1285 0.042 Uiso 1 1 calc R
H4B H 0.1262 0.5690 0.1120 0.042 Uiso 1 1 calc R
H4C H 0.2836 0.6299 0.1196 0.042 Uiso 1 1 calc R
C5 C 0.1059(4) 0.7656(3) 0.41375(18) 0.0389(9) Uani 1 1 d .
H5A H 0.1914 0.7994 0.3964 0.058 Uiso 1 1 calc R
H5B H 0.1192 0.7700 0.4636 0.058 Uiso 1 1 calc R
H5C H 0.0370 0.7943 0.4049 0.058 Uiso 1 1 calc R
C6 C -0.1138(4) 0.5712(3) 0.40050(19) 0.0413(9) Uani 1 1 d .
H6A H -0.1416 0.5047 0.3761 0.062 Uiso 1 1 calc R
H6B H -0.1839 0.5989 0.3918 0.062 Uiso 1 1 calc R
H6C H -0.1010 0.5746 0.4503 0.062 Uiso 1 1 calc R
C7 C 0.1723(4) 0.5847(3) 0.3994(2) 0.0432(10) Uani 1 1 d .
H7A H 0.2627 0.6156 0.3854 0.065 Uiso 1 1 calc R
H7B H 0.1435 0.5167 0.3789 0.065 Uiso 1 1 calc R
H7C H 0.1751 0.5936 0.4499 0.065 Uiso 1 1 calc R
C8 C -0.1535(3) 0.6119(2) 0.14330(15) 0.0195(6) Uani 1 1 d .
H8 H -0.0693 0.6164 0.1184 0.023 Uiso 1 1 calc R
C9 C -0.4184(3) 0.4318(2) 0.1019(2) 0.0364(9) Uani 1 1 d .
H9A H -0.4666 0.4587 0.1383 0.055 Uiso 1 1 calc R
H9B H -0.4511 0.3625 0.0951 0.055 Uiso 1 1 calc R
H9C H -0.4348 0.4506 0.0587 0.055 Uiso 1 1 calc R
C10 C -0.2180(4) 0.4154(3) 0.1995(2) 0.0461(10) Uani 1 1 d .
H10A H -0.2617 0.4392 0.2395 0.069 Uiso 1 1 calc R
H10B H -0.1222 0.4278 0.2127 0.069 Uiso 1 1 calc R
H10C H -0.2628 0.3470 0.1840 0.069 Uiso 1 1 calc R
C11 C -0.1445(4) 0.4239(3) 0.0571(2) 0.0424(10) Uani 1 1 d .
H11A H -0.1469 0.4524 0.0168 0.064 Uiso 1 1 calc R
H11B H -0.1903 0.3553 0.0443 0.064 Uiso 1 1 calc R
H11C H -0.0501 0.4363 0.0732 0.064 Uiso 1 1 calc R
C12 C -0.1579(4) 0.7904(2) 0.0846(2) 0.0364(9) Uani 1 1 d .
H12A H -0.0628 0.8000 0.0752 0.055 Uiso 1 1 calc R
H12B H -0.1625 0.8290 0.1298 0.055 Uiso 1 1 calc R
H12C H -0.2024 0.8094 0.0486 0.055 Uiso 1 1 calc R
C13 C -0.4244(3) 0.6538(3) 0.10339(19) 0.0328(8) Uani 1 1 d .
H13A H -0.4762 0.5878 0.1040 0.049 Uiso 1 1 calc R
H13B H -0.4654 0.6750 0.0674 0.049 Uiso 1 1 calc R
H13C H -0.4253 0.6939 0.1485 0.049 Uiso 1 1 calc R
C14 C -0.2455(4) 0.6000(3) -0.00684(17) 0.0337(8) Uani 1 1 d .
H14A H -0.2903 0.5318 -0.0109 0.051 Uiso 1 1 calc R
H14B H -0.1520 0.6115 -0.0197 0.051 Uiso 1 1 calc R
H14C H -0.2944 0.6240 -0.0377 0.051 Uiso 1 1 calc R
C15 C -0.2104(3) 0.7069(2) 0.29083(17) 0.0290(8) Uani 1 1 d .
H15 H -0.1704 0.7220 0.3395 0.035 Uiso 1 1 calc R
C16 C -0.2555(3) 0.7909(2) 0.28127(19) 0.0350(9) Uani 1 1 d .
H16A H -0.1760 0.8479 0.2859 0.053 Uiso 1 1 calc R
H16B H -0.3174 0.8017 0.3166 0.053 Uiso 1 1 calc R
H16C H -0.3019 0.7769 0.2352 0.053 Uiso 1 1 calc R
C17 C -0.3360(3) 0.6181(3) 0.28422(19) 0.0371(9) Uani 1 1 d .
H17A H -0.3079 0.5643 0.2909 0.056 Uiso 1 1 calc R
H17B H -0.3825 0.6036 0.2381 0.056 Uiso 1 1 calc R
H17C H -0.3976 0.6298 0.3194 0.056 Uiso 1 1 calc R
C18 C 0.1337(3) 1.1818(2) 0.26933(16) 0.0245(7) Uani 1 1 d .
H18 H 0.1965 1.2471 0.2700 0.029 Uiso 1 1 calc R
C19 C 0.1548(4) 1.0704(3) 0.11577(18) 0.0426(10) Uani 1 1 d .
H19A H 0.1538 1.0136 0.1328 0.064 Uiso 1 1 calc R
H19B H 0.2487 1.1103 0.1143 0.064 Uiso 1 1 calc R
H19C H 0.1092 1.0517 0.0692 0.064 Uiso 1 1 calc R
C20 C -0.1145(4) 1.0570(3) 0.1643(2) 0.0458(10) Uani 1 1 d .
H20A H -0.1198 1.0019 0.1845 0.069 Uiso 1 1 calc R
H20B H -0.1441 1.0358 0.1150 0.069 Uiso 1 1 calc R
H20C H -0.1732 1.0905 0.1879 0.069 Uiso 1 1 calc R
C21 C 0.0756(5) 1.2441(3) 0.1369(2) 0.0511(11) Uani 1 1 d .
H21A H 0.1696 1.2865 0.1425 0.077 Uiso 1 1 calc R
H21B H 0.0174 1.2779 0.1606 0.077 Uiso 1 1 calc R
H21C H 0.0459 1.2232 0.0876 0.077 Uiso 1 1 calc R
C22 C -0.1275(4) 1.0964(3) 0.3460(3) 0.0569(12) Uani 1 1 d .
H22A H -0.0787 1.0617 0.3672 0.085 Uiso 1 1 calc R
H22B H -0.1784 1.0559 0.3033 0.085 Uiso 1 1 calc R
H22C H -0.1904 1.1142 0.3782 0.085 Uiso 1 1 calc R
C23 C -0.0960(4) 1.2708(3) 0.2850(2) 0.0443(10) Uani 1 1 d .
H23A H -0.0308 1.3285 0.2750 0.066 Uiso 1 1 calc R
H23B H -0.1602 1.2881 0.3165 0.066 Uiso 1 1 calc R
H23C H -0.1454 1.2306 0.2418 0.066 Uiso 1 1 calc R
C24 C 0.0569(5) 1.2880(3) 0.4124(2) 0.0548(12) Uani 1 1 d .
H24A H 0.1089 1.2614 0.4396 0.082 Uiso 1 1 calc R
H24B H -0.0210 1.2958 0.4372 0.082 Uiso 1 1 calc R
H24C H 0.1148 1.3498 0.4052 0.082 Uiso 1 1 calc R
C25 C 0.3148(3) 1.1866(2) 0.39647(16) 0.0234(7) Uani 1 1 d .
H25 H 0.2312 1.2000 0.4131 0.028 Uiso 1 1 calc R
C26 C 0.4097(4) 1.3883(3) 0.3539(2) 0.0458(10) Uani 1 1 d .
H26A H 0.4770 1.4517 0.3668 0.069 Uiso 1 1 calc R
H26B H 0.3185 1.3934 0.3575 0.069 Uiso 1 1 calc R
H26C H 0.4197 1.3597 0.3062 0.069 Uiso 1 1 calc R
C27 C 0.4087(4) 1.3740(3) 0.50174(19) 0.0425(10) Uani 1 1 d .
H27A H 0.4210 1.3383 0.5363 0.064 Uiso 1 1 calc R
H27B H 0.3166 1.3777 0.5018 0.064 Uiso 1 1 calc R
H27C H 0.4742 1.4382 0.5130 0.064 Uiso 1 1 calc R
C28 C 0.6175(4) 1.3179(3) 0.4104(2) 0.0501(11) Uani 1 1 d .
H28A H 0.6368 1.2791 0.4410 0.075 Uiso 1 1 calc R
H28B H 0.6760 1.3838 0.4256 0.075 Uiso 1 1 calc R
H28C H 0.6348 1.2936 0.3629 0.075 Uiso 1 1 calc R
C29 C 0.4742(5) 1.1841(3) 0.5349(2) 0.0576(12) Uani 1 1 d .
H29A H 0.5624 1.2049 0.5156 0.086 Uiso 1 1 calc R
H29B H 0.4775 1.1430 0.5671 0.086 Uiso 1 1 calc R
H29C H 0.4526 1.2396 0.5595 0.086 Uiso 1 1 calc R
C30 C 0.3886(5) 1.0092(3) 0.4287(2) 0.0584(13) Uani 1 1 d .
H30A H 0.4730 1.0273 0.4056 0.088 Uiso 1 1 calc R
H30B H 0.3163 0.9645 0.3953 0.088 Uiso 1 1 calc R
H30C H 0.4014 0.9791 0.4668 0.088 Uiso 1 1 calc R
C31 C 0.1809(5) 1.0820(4) 0.5062(2) 0.0696(15) Uani 1 1 d .
H31A H 0.1554 1.1384 0.5244 0.104 Uiso 1 1 calc R
H31B H 0.1933 1.0517 0.5442 0.104 Uiso 1 1 calc R
H31C H 0.1092 1.0373 0.4725 0.104 Uiso 1 1 calc R
C32 C 0.3908(3) 1.1157(2) 0.24604(18) 0.0329(8) Uani 1 1 d .
H32 H 0.3473 1.0678 0.2032 0.039 Uiso 1 1 calc R
C33 C 0.4639(4) 1.2076(3) 0.2223(2) 0.0503(11) Uani 1 1 d .
H33A H 0.3973 1.2304 0.2021 0.075 Uiso 1 1 calc R
H33B H 0.5263 1.1958 0.1876 0.075 Uiso 1 1 calc R
H33C H 0.5151 1.2556 0.2621 0.075 Uiso 1 1 calc R
C34 C 0.4940(4) 1.0786(3) 0.2770(2) 0.0502(11) Uani 1 1 d .
H34A H 0.4463 1.0196 0.2920 0.075 Uiso 1 1 calc R
H34B H 0.5459 1.1260 0.3169 0.075 Uiso 1 1 calc R
H34C H 0.5559 1.0665 0.2421 0.075 Uiso 1 1 calc R
C35 C 0.4061(3) 0.8814(2) 0.10369(17) 0.0271(7) Uani 1 1 d .
C36 C 0.3056(3) 0.8534(2) 0.05099(18) 0.0301(8) Uani 1 1 d .
C37 C 0.3340(4) 0.8487(3) -0.01703(19) 0.0408(9) Uani 1 1 d .
H37 H 0.2647 0.8293 -0.0535 0.049 Uiso 1 1 calc R
C38 C 0.4708(4) 0.8740(3) -0.0292(2) 0.0445(10) Uani 1 1 d .
H38 H 0.4957 0.8727 -0.0755 0.053 Uiso 1 1 calc R
C39 C 0.5712(4) 0.9008(3) 0.0234(2) 0.0423(10) Uani 1 1 d .
H39 H 0.6632 0.9164 0.0126 0.051 Uiso 1 1 calc R
C40 C 0.5409(4) 0.9056(3) 0.09190(19) 0.0368(9) Uani 1 1 d .
H40 H 0.6096 0.9245 0.1286 0.044 Uiso 1 1 calc R
B1 B 0.2088(4) 0.8501(3) 0.1506(2) 0.0264(8) Uani 1 1 d .

loop_
_atom_site_aniso_label
_atom_site_aniso_U_11
_atom_site_aniso_U_22
_atom_site_aniso_U_33
_atom_site_aniso_U_23
_atom_site_aniso_U_13
_atom_site_aniso_U_12
Si1 0.0210(5) 0.0221(5) 0.0301(5) -0.0016(4) 0.0053(4) 0.0030(4)
Si2 0.0259(5) 0.0205(5) 0.0238(5) 0.0017(4) 0.0028(4) 0.0033(4)
Si3 0.0147(4) 0.0221(4) 0.0210(4) 0.0004(4) 0.0022(3) 0.0036(4)
Si4 0.0179(5) 0.0314(5) 0.0257(5) 0.0028(4) -0.0004(4) 0.0088(4)
Si5 0.0306(5) 0.0350(6) 0.0204(5) 0.0047(4) -0.0002(4) 0.0055(4)
Si6 0.0205(5) 0.0205(5) 0.0257(5) 0.0022(4) -0.0032(4) 0.0030(4)
Si7 0.0166(4) 0.0259(5) 0.0273(5) 0.0058(4) -0.0008(4) 0.0062(4)
Si8 0.0183(4) 0.0207(4) 0.0220(4) 0.0020(4) 0.0028(4) 0.0036(4)
Si9 0.0368(6) 0.0283(5) 0.0254(5) 0.0070(4) -0.0023(4) 0.0068(5)
Si10 0.0318(6) 0.0461(6) 0.0342(6) 0.0171(5) 0.0091(4) 0.0217(5)
Si11 0.0324(5) 0.0233(5) 0.0263(5) -0.0007(4) 0.0037(4) -0.0002(4)
Si12 0.0343(6) 0.0293(5) 0.0332(6) 0.0074(4) -0.0084(4) 0.0069(5)
O1 0.0205(12) 0.0341(13) 0.0248(12) 0.0030(10) 0.0051(10) 0.0041(10)
O2 0.0257(13) 0.0351(14) 0.0276(13) 0.0031(11) 0.0012(10) 0.0079(11)
C1 0.0182(16) 0.0257(17) 0.0237(17) 0.0033(14) 0.0010(13) 0.0033(14)
C2 0.038(2) 0.041(2) 0.047(2) 0.0068(19) 0.0032(18) 0.0208(19)
C3 0.0216(18) 0.044(2) 0.0296(19) 0.0068(17) -0.0013(15) 0.0067(16)
C4 0.0179(17) 0.0344(19) 0.0295(18) 0.0010(15) 0.0038(14) 0.0077(15)
C5 0.048(2) 0.040(2) 0.0217(18) 0.0021(16) 0.0006(17) 0.0078(19)
C6 0.044(2) 0.049(2) 0.0262(19) 0.0115(18) 0.0079(17) 0.005(2)
C7 0.046(2) 0.049(2) 0.034(2) 0.0134(19) -0.0072(18) 0.011(2)
C8 0.0135(15) 0.0222(16) 0.0214(16) 0.0054(13) 0.0028(12) 0.0035(13)
C9 0.0263(19) 0.0256(19) 0.048(2) 0.0065(17) -0.0091(17) -0.0034(15)
C10 0.052(3) 0.027(2) 0.048(2) 0.0086(18) -0.017(2) -0.0014(19)
C11 0.043(2) 0.028(2) 0.050(2) -0.0012(18) 0.0095(19) 0.0086(18)
C12 0.0275(19) 0.037(2) 0.047(2) 0.0117(18) -0.0053(17) 0.0112(17)
C13 0.0230(18) 0.036(2) 0.041(2) 0.0076(17) -0.0001(16) 0.0114(16)
C14 0.0293(19) 0.044(2) 0.0281(19) 0.0092(17) -0.0002(15) 0.0114(17)
C15 0.0184(17) 0.036(2) 0.0273(18) -0.0014(15) 0.0035(14) 0.0067(15)
C16 0.0214(18) 0.035(2) 0.043(2) -0.0047(17) 0.0046(16) 0.0083(16)
C17 0.0250(19) 0.044(2) 0.038(2) 0.0048(18) 0.0119(16) 0.0062(17)
C18 0.0236(17) 0.0258(17) 0.0238(17) 0.0073(14) 0.0037(14) 0.0060(14)
C19 0.048(2) 0.047(2) 0.026(2) 0.0010(18) 0.0023(18) 0.010(2)
C20 0.038(2) 0.042(2) 0.048(2) 0.001(2) -0.0106(19) 0.0052(19)
C21 0.078(3) 0.044(2) 0.030(2) 0.0077(19) -0.005(2) 0.017(2)
C22 0.044(3) 0.068(3) 0.078(3) 0.040(3) 0.029(2) 0.029(2)
C23 0.046(2) 0.050(2) 0.048(2) 0.015(2) 0.0055(19) 0.027(2)
C24 0.061(3) 0.081(3) 0.039(2) 0.009(2) 0.014(2) 0.047(3)
C25 0.0206(16) 0.0251(17) 0.0251(17) 0.0047(14) 0.0016(13) 0.0084(14)
C26 0.058(3) 0.028(2) 0.040(2) 0.0046(18) 0.009(2) -0.0016(19)
C27 0.058(3) 0.031(2) 0.030(2) -0.0053(17) 0.0028(18) 0.0090(19)
C28 0.031(2) 0.054(3) 0.044(2) -0.005(2) 0.0007(18) -0.006(2)
C29 0.070(3) 0.043(3) 0.057(3) 0.007(2) -0.025(2) 0.016(2)
C30 0.083(3) 0.034(2) 0.057(3) -0.002(2) -0.036(3) 0.025(2)
C31 0.058(3) 0.099(4) 0.060(3) 0.056(3) 0.007(2) 0.012(3)
C32 0.0244(18) 0.034(2) 0.0292(19) -0.0079(16) 0.0075(15) 0.0020(16)
C33 0.043(2) 0.049(3) 0.034(2) -0.0078(19) 0.0200(19) -0.011(2)
C34 0.028(2) 0.062(3) 0.053(3) -0.012(2) 0.0036(18) 0.019(2)
C35 0.0275(18) 0.0264(18) 0.0270(18) 0.0037(15) 0.0064(15) 0.0088(15)
C36 0.031(2) 0.0265(18) 0.034(2) 0.0066(15) 0.0086(16) 0.0105(16)
C37 0.048(2) 0.044(2) 0.028(2) 0.0044(18) 0.0020(18) 0.013(2)
C38 0.053(3) 0.046(2) 0.034(2) 0.0094(19) 0.023(2) 0.014(2)
C39 0.039(2) 0.045(2) 0.046(2) 0.013(2) 0.0187(19) 0.0143(19)
C40 0.029(2) 0.044(2) 0.035(2) 0.0080(18) 0.0068(16) 0.0094(18)
B1 0.024(2) 0.0191(19) 0.034(2) 0.0015(16) 0.0041(17) 0.0057(16)

loop_
_atom_type_symbol
_atom_type_description
_atom_type_scat_dispersion_real
_atom_type_scat_dispersion_imag
_atom_type_scat_source
C C 0.0033 0.0016 'International Tables Vol C Tables 4.2.6.8 and 6.1.1.4'
H H 0.0000 0.0000 'International Tables Vol C Tables 4.2.6.8 and 6.1.1.4'
B B 0.0013 0.0007 'International Tables Vol C Tables 4.2.6.8 and 6.1.1.4'
O O 0.0106 0.0060 'International Tables Vol C Tables 4.2.6.8 and 6.1.1.4'
Si Si 0.0817 0.0704 'International Tables Vol C Tables 4.2.6.8 and 6.1.1.4'

loop_
_geom_angle_atom_site_label_1
_geom_angle_atom_site_label_2
_geom_angle_atom_site_label_3
_geom_angle
B1 Si1 Si2 112.29(12)
B1 Si1 Si3 121.36(11)
Si2 Si1 Si3 124.40(5)
Si1 Si2 Si8 131.71(5)
Si1 Si2 H2 114.4(14)
Si8 Si2 H2 112.6(14)
C8 Si3 C15 110.95(14)
C8 Si3 C1 109.90(13)
C15 Si3 C1 112.66(15)
C8 Si3 Si1 110.15(10)
C15 Si3 Si1 106.46(11)
C1 Si3 Si1 106.57(11)
C3 Si4 C4 108.45(16)
C3 Si4 C2 109.24(17)
C4 Si4 C2 102.26(16)
C3 Si4 C1 111.96(15)
C4 Si4 C1 113.99(14)
C2 Si4 C1 110.45(16)
C5 Si5 C6 110.90(18)
C5 Si5 C7 106.55(18)
C6 Si5 C7 102.64(18)
C5 Si5 C1 112.73(16)
C6 Si5 C1 110.60(16)
C7 Si5 C1 112.90(16)
C10 Si6 C11 103.64(19)
C10 Si6 C9 103.07(18)
C11 Si6 C9 108.08(18)
C10 Si6 C8 118.83(15)
C11 Si6 C8 107.92(15)
C9 Si6 C8 114.40(14)
C12 Si7 C14 104.59(17)
C12 Si7 C13 105.44(16)
C14 Si7 C13 108.13(16)
C12 Si7 C8 113.80(15)
C14 Si7 C8 108.17(14)
C13 Si7 C8 116.00(15)
C25 Si8 C32 112.34(15)
C25 Si8 C18 109.32(13)
C32 Si8 C18 111.90(15)
C25 Si8 Si2 110.44(11)
C32 Si8 Si2 105.61(11)
C18 Si8 Si2 107.05(11)
C21 Si9 C20 109.8(2)
C21 Si9 C19 104.61(19)
C20 Si9 C19 103.30(18)
C21 Si9 C18 108.59(16)
C20 Si9 C18 112.87(17)
C19 Si9 C18 117.20(16)
C22 Si10 C23 109.8(2)
C22 Si10 C24 105.2(2)
C23 Si10 C24 101.06(18)
C22 Si10 C18 114.11(17)
C23 Si10 C18 110.13(16)
C24 Si10 C18 115.67(17)
C28 Si11 C26 106.2(2)
C28 Si11 C27 109.41(19)
C26 Si11 C27 104.44(18)
C28 Si11 C25 112.94(17)
C26 Si11 C25 115.52(16)
C27 Si11 C25 107.91(16)
C31 Si12 C30 109.1(2)
C31 Si12 C29 105.3(2)
C30 Si12 C29 103.48(19)
C31 Si12 C25 107.04(17)
C30 Si12 C25 115.49(17)
C29 Si12 C25 115.88(17)
C35 O1 B1 106.1(3)
C36 O2 B1 105.5(3)
Si5 C1 Si4 112.39(16)
Si5 C1 Si3 118.07(16)
Si4 C1 Si3 116.18(17)
Si5 C1 H1 102.4
Si4 C1 H1 102.4
Si3 C1 H1 102.4
Si4 C2 H2A 109.5
Si4 C2 H2B 109.5
H2A C2 H2B 109.5
Si4 C2 H2C 109.5
H2A C2 H2C 109.5
H2B C2 H2C 109.5
Si4 C3 H3A 109.5
Si4 C3 H3B 109.5
H3A C3 H3B 109.5
Si4 C3 H3C 109.5
H3A C3 H3C 109.5
H3B C3 H3C 109.5
Si4 C4 H4A 109.5
Si4 C4 H4B 109.5
H4A C4 H4B 109.5
Si4 C4 H4C 109.5
H4A C4 H4C 109.5
H4B C4 H4C 109.5
Si5 C5 H5A 109.5
Si5 C5 H5B 109.5
H5A C5 H5B 109.5
Si5 C5 H5C 109.5
H5A C5 H5C 109.5
H5B C5 H5C 109.5
Si5 C6 H6A 109.5
Si5 C6 H6B 109.5
H6A C6 H6B 109.5
Si5 C6 H6C 109.5
H6A C6 H6C 109.5
H6B C6 H6C 109.5
Si5 C7 H7A 109.5
Si5 C7 H7B 109.5
H7A C7 H7B 109.5
Si5 C7 H7C 109.5
H7A C7 H7C 109.5
H7B C7 H7C 109.5
Si7 C8 Si3 120.24(15)
Si7 C8 Si6 110.54(15)
Si3 C8 Si6 120.99(16)
Si7 C8 H8 99.6
Si3 C8 H8 99.6
Si6 C8 H8 99.6
Si6 C9 H9A 109.5
Si6 C9 H9B 109.5
H9A C9 H9B 109.5
Si6 C9 H9C 109.5
H9A C9 H9C 109.5
H9B C9 H9C 109.5
Si6 C10 H10A 109.5
Si6 C10 H10B 109.5
H10A C10 H10B 109.5
Si6 C10 H10C 109.5
H10A C10 H10C 109.5
H10B C10 H10C 109.5
Si6 C11 H11A 109.5
Si6 C11 H11B 109.5
H11A C11 H11B 109.5
Si6 C11 H11C 109.5
H11A C11 H11C 109.5
H11B C11 H11C 109.5
Si7 C12 H12A 109.5
Si7 C12 H12B 109.5
H12A C12 H12B 109.5
Si7 C12 H12C 109.5
H12A C12 H12C 109.5
H12B C12 H12C 109.5
Si7 C13 H13A 109.5
Si7 C13 H13B 109.5
H13A C13 H13B 109.5
Si7 C13 H13C 109.5
H13A C13 H13C 109.5
H13B C13 H13C 109.5
Si7 C14 H14A 109.5
Si7 C14 H14B 109.5
H14A C14 H14B 109.5
Si7 C14 H14C 109.5
H14A C14 H14C 109.5
H14B C14 H14C 109.5
C16 C15 C17 109.1(3)
C16 C15 Si3 115.0(2)
C17 C15 Si3 112.0(2)
C16 C15 H15 106.8
C17 C15 H15 106.8
Si3 C15 H15 106.8
C15 C16 H16A 109.5
C15 C16 H16B 109.5
H16A C16 H16B 109.5
C15 C16 H16C 109.5
H16A C16 H16C 109.5
H16B C16 H16C 109.5
C15 C17 H17A 109.5
C15 C17 H17B 109.5
H17A C17 H17B 109.5
C15 C17 H17C 109.5
H17A C17 H17C 109.5
H17B C17 H17C 109.5
Si9 C18 Si8 118.51(16)
Si9 C18 Si10 109.93(16)
Si8 C18 Si10 117.36(16)
Si9 C18 H18 102.7
Si8 C18 H18 102.7
Si10 C18 H18 102.7
Si9 C19 H19A 109.5
Si9 C19 H19B 109.5
H19A C19 H19B 109.5
Si9 C19 H19C 109.5
H19A C19 H19C 109.5
H19B C19 H19C 109.5
Si9 C20 H20A 109.5
Si9 C20 H20B 109.5
H20A C20 H20B 109.5
Si9 C20 H20C 109.5
H20A C20 H20C 109.5
H20B C20 H20C 109.5
Si9 C21 H21A 109.5
Si9 C21 H21B 109.5
H21A C21 H21B 109.5
Si9 C21 H21C 109.5
H21A C21 H21C 109.5
H21B C21 H21C 109.5
Si10 C22 H22A 109.5
Si10 C22 H22B 109.5
H22A C22 H22B 109.5
Si10 C22 H22C 109.5
H22A C22 H22C 109.5
H22B C22 H22C 109.5
Si10 C23 H23A 109.5
Si10 C23 H23B 109.5
H23A C23 H23B 109.5
Si10 C23 H23C 109.5
H23A C23 H23C 109.5
H23B C23 H23C 109.5
Si10 C24 H24A 109.5
Si10 C24 H24B 109.5
H24A C24 H24B 109.5
Si10 C24 H24C 109.5
H24A C24 H24C 109.5
H24B C24 H24C 109.5
Si11 C25 Si8 119.90(17)
Si11 C25 Si12 112.68(16)
Si8 C25 Si12 120.13(16)
Si11 C25 H25 99.0
Si8 C25 H25 99.0
Si12 C25 H25 99.0
Si11 C26 H26A 109.5
Si11 C26 H26B 109.5
H26A C26 H26B 109.5
Si11 C26 H26C 109.5
H26A C26 H26C 109.5
H26B C26 H26C 109.5
Si11 C27 H27A 109.5
Si11 C27 H27B 109.5
H27A C27 H27B 109.5
Si11 C27 H27C 109.5
H27A C27 H27C 109.5
H27B C27 H27C 109.5
Si11 C28 H28A 109.5
Si11 C28 H28B 109.5
H28A C28 H28B 109.5
Si11 C28 H28C 109.5
H28A C28 H28C 109.5
H28B C28 H28C 109.5
Si12 C29 H29A 109.5
Si12 C29 H29B 109.5
H29A C29 H29B 109.5
Si12 C29 H29C 109.5
H29A C29 H29C 109.5
H29B C29 H29C 109.5
Si12 C30 H30A 109.5
Si12 C30 H30B 109.5
H30A C30 H30B 109.5
Si12 C30 H30C 109.5
H30A C30 H30C 109.5
H30B C30 H30C 109.5
Si12 C31 H31A 109.5
Si12 C31 H31B 109.5
H31A C31 H31B 109.5
Si12 C31 H31C 109.5
H31A C31 H31C 109.5
H31B C31 H31C 109.5
C33 C32 C34 110.0(3)
C33 C32 Si8 114.7(2)
C34 C32 Si8 112.9(3)
C33 C32 H32 106.2
C34 C32 H32 106.2
Si8 C32 H32 106.2
C32 C33 H33A 109.5
C32 C33 H33B 109.5
H33A C33 H33B 109.5
C32 C33 H33C 109.5
H33A C33 H33C 109.5
H33B C33 H33C 109.5
C32 C34 H34A 109.5
C32 C34 H34B 109.5
H34A C34 H34B 109.5
C32 C34 H34C 109.5
H34A C34 H34C 109.5
H34B C34 H34C 109.5
C40 C35 C36 122.5(3)
C40 C35 O1 128.3(3)
C36 C35 O1 109.2(3)
C37 C36 C35 122.0(3)
C37 C36 O2 129.0(3)
C35 C36 O2 109.0(3)
C36 C37 C38 115.7(4)
C36 C37 H37 122.1
C38 C37 H37 122.1
C39 C38 C37 122.2(4)
C39 C38 H38 118.9
C37 C38 H38 118.9
C38 C39 C40 121.4(4)
C38 C39 H39 119.3
C40 C39 H39 119.3
C35 C40 C39 116.2(4)
C35 C40 H40 121.9
C39 C40 H40 121.9
O1 B1 O2 110.2(3)
O1 B1 Si1 123.3(3)
O2 B1 Si1 126.5(3)

loop_
_geom_bond_atom_site_label_1
_geom_bond_atom_site_label_2
_geom_bond_distance
Si1 B1 1.996(4)
Si1 Si2 2.1634(12)
Si1 Si3 2.3875(13)
Si2 Si8 2.3647(13)
Si2 H2 1.41(3)
Si3 C8 1.907(3)
Si3 C15 1.909(3)
Si3 C1 1.910(3)
Si4 C3 1.869(4)
Si4 C4 1.871(3)
Si4 C2 1.873(3)
Si4 C1 1.901(3)
Si5 C5 1.865(4)
Si5 C6 1.870(4)
Si5 C7 1.878(4)
Si5 C1 1.889(3)
Si6 C10 1.869(4)
Si6 C11 1.870(4)
Si6 C9 1.873(3)
Si6 C8 1.912(3)
Si7 C12 1.863(4)
Si7 C14 1.877(3)
Si7 C13 1.877(3)
Si7 C8 1.905(3)
Si8 C25 1.900(3)
Si8 C32 1.901(3)
Si8 C18 1.905(3)
Si9 C21 1.867(4)
Si9 C20 1.871(4)
Si9 C19 1.871(4)
Si9 C18 1.905(3)
Si10 C22 1.858(4)
Si10 C23 1.859(4)
Si10 C24 1.886(4)
Si10 C18 1.910(3)
Si11 C28 1.868(4)
Si11 C26 1.874(4)
Si11 C27 1.882(4)
Si11 C25 1.893(3)
Si12 C31 1.851(5)
Si12 C30 1.865(4)
Si12 C29 1.866(4)
Si12 C25 1.909(3)
O1 C35 1.384(4)
O1 B1 1.389(4)
O2 C36 1.393(4)
O2 B1 1.397(4)
C1 H1 1.0000
C2 H2A 0.9800
C2 H2B 0.9800
C2 H2C 0.9800
C3 H3A 0.9800
C3 H3B 0.9800
C3 H3C 0.9800
C4 H4A 0.9800
C4 H4B 0.9800
C4 H4C 0.9800
C5 H5A 0.9800
C5 H5B 0.9800
C5 H5C 0.9800
C6 H6A 0.9800
C6 H6B 0.9800
C6 H6C 0.9800
C7 H7A 0.9800
C7 H7B 0.9800
C7 H7C 0.9800
C8 H8 1.0000
C9 H9A 0.9800
C9 H9B 0.9800
C9 H9C 0.9800
C10 H10A 0.9800
C10 H10B 0.9800
C10 H10C 0.9800
C11 H11A 0.9800
C11 H11B 0.9800
C11 H11C 0.9800
C12 H12A 0.9800
C12 H12B 0.9800
C12 H12C 0.9800
C13 H13A 0.9800
C13 H13B 0.9800
C13 H13C 0.9800
C14 H14A 0.9800
C14 H14B 0.9800
C14 H14C 0.9800
C15 C16 1.533(5)
C15 C17 1.539(5)
C15 H15 1.0000
C16 H16A 0.9800
C16 H16B 0.9800
C16 H16C 0.9800
C17 H17A 0.9800
C17 H17B 0.9800
C17 H17C 0.9800
C18 H18 1.0000
C19 H19A 0.9800
C19 H19B 0.9800
C19 H19C 0.9800
C20 H20A 0.9800
C20 H20B 0.9800
C20 H20C 0.9800
C21 H21A 0.9800
C21 H21B 0.9800
C21 H21C 0.9800
C22 H22A 0.9800
C22 H22B 0.9800
C22 H22C 0.9800
C23 H23A 0.9800
C23 H23B 0.9800
C23 H23C 0.9800
C24 H24A 0.9800
C24 H24B 0.9800
C24 H24C 0.9800
C25 H25 1.0000
C26 H26A 0.9800
C26 H26B 0.9800
C26 H26C 0.9800
C27 H27A 0.9800
C27 H27B 0.9800
C27 H27C 0.9800
C28 H28A 0.9800
C28 H28B 0.9800
C28 H28C 0.9800
C29 H29A 0.9800
C29 H29B 0.9800
C29 H29C 0.9800
C30 H30A 0.9800
C30 H30B 0.9800
C30 H30C 0.9800
C31 H31A 0.9800
C31 H31B 0.9800
C31 H31C 0.9800
C32 C33 1.528(5)
C32 C34 1.533(5)
C32 H32 1.0000
C33 H33A 0.9800
C33 H33B 0.9800
C33 H33C 0.9800
C34 H34A 0.9800
C34 H34B 0.9800
C34 H34C 0.9800
C35 C40 1.371(5)
C35 C36 1.376(5)
C36 C37 1.372(5)
C37 C38 1.392(5)
C37 H37 0.9500
C38 C39 1.376(6)
C38 H38 0.9500
C39 C40 1.385(5)
C39 H39 0.9500
C40 H40 0.9500

loop_
_cod_related_entry_id
_cod_related_entry_database
_cod_related_entry_code
1 ChemSpider 30659655
